data_1531391
loop_
_publ_author_name
'Falah, C.'
'Boughzala, H.'
'Jouini, T.'
'Madani, A.'

_publ_section_title
;
 Crystal structure and cation transport properties of the layered
 monodiphosphates Rb6 Bi4 (P O4)2 (P2 O7)3
;
_journal_name_full 'Journal of Solid State Chemistry'
_journal_page_first 342
_journal_page_last 349
_journal_volume 173
_journal_year 2003
_chemical_formula_sum 'Bi4 O29 P8 Rb6'
_chemical_name_systematic 'Rb6 Bi4 (P O4)2 (P2 O7)3'
_space_group_IT_number 14
_symmetry_space_group_name_Hall '-P 2ybc'
_symmetry_space_group_name_H-M 'P 1 21/c 1'
_cell_angle_alpha 90
_cell_angle_beta 95.75
_cell_angle_gamma 90
_cell_formula_units_Z 4
_cell_length_a 9.077
_cell_length_b 9.268
_cell_length_c 36.418
_cell_volume 3048.273
_citation_journal_id_ASTM JSSCBI
_cod_data_source_file Falah_JSSCBI_2003_1603.cif
_cod_data_source_block Bi4O29P8Rb6
_cod_original_cell_volume 3048.272
_cod_database_code 1531391

loop_
_symmetry_equiv_pos_as_xyz
x,y,z
-x,y+1/2,-z+1/2
-x,-y,-z
x,-y-1/2,z-1/2

loop_
_atom_site_label
_atom_site_type_symbol
_atom_site_fract_x
_atom_site_fract_y
_atom_site_fract_z
_atom_site_occupancy
_atom_site_U_iso_or_equiv
P6 P+5 0.191 -0.04 0.1204 1 0.0
O24 O-2 0.046 0.297 0.1882 1 0.0
P4 P+5 0.687 0.208 0.1288 1 0.0
O17 O-2 -0.063 0.687 0.0837 1 0.0
Bi4 Bi+3 0.434 0.1247 0.18901 1 0.0
O19 O-2 0.104 0.784 0.1384 1 0.0
O2 O-2 0.374 0.653 0.023 1 0.0
O1 O-2 0.573 0.831 0.0474 1 0.0
O5 O-2 0.156 0.421 0.012 1 0.0
P2 P+5 0.06 0.296 0.0234 1 0.0
P1 P+5 0.459 0.799 0.0167 1 0.0
O28 O-2 0.488 0.293 0.2329 1 0.0
O4 O-2 0.347 -0.072 0.0116 1 0.0
O14 O-2 0.82 0.302 0.1233 1 0.0
Rb6 Rb+1 0.7692 0.475 0.2024 1 0.0
O25 O-2 0.22 0.101 0.2157 1 0.0
O7 O-2 -0.008 0.323 0.0596 1 0.0
O27 O-2 0.403 0.26 0.294 1 0.0
O22 O-2 0.085 0.035 0.114 1 0.0
O15 O-2 0.671 0.192 0.1703 1 0.0
Bi3 Bi+3 0.1792 0.6162 0.05206 1 0.0
P8 P+5 0.399 0.34 0.262 1 0.0
Bi2 Bi+3 0.058 0.2929 0.12246 1 0.0
Rb2 Rb+1 0.3134 0.5033 -0.0495 1 0.0
O29 O-2 0.439 0.503 0.265 1 0.0
Rb4 Rb+1 0.2822 0.6194 0.1974 1 0.0
Rb5 Rb+1 -0.0919 -0.0504 0.1904 1 0.0
P3 P+5 0.414 0.387 0.1188 1 0.0
O21 O-2 0.235 0.852 0.0845 1 0.0
Bi1 Bi+3 0.3644 0.0873 0.05478 1 0.0
O23 O-2 0.014 0.201 0.251 1 0.0
O9 O-2 0.431 0.536 0.114 1 0.0
P5 P+5 -0.022 0.664 0.124 1 0.0
O11 O-2 0.365 0.337 0.155 1 0.0
O6 O-2 0.155 0.158 0.0284 1 0.0
O3 O-2 0.521 0.77 -0.0218 1 0.0
Rb1 Rb+1 0.5806 0.7877 0.1242 1 0.0
P7 P+5 0.121 0.234 0.2237 1 0.0
Rb3 Rb+1 0.1367 0.0277 -0.0485 1 0.0
O20 O-2 0.324 -0.068 0.1474 1 0.0
O26 O-2 0.231 0.351 0.2423 1 0.0
O13 O-2 0.66 0.07 0.108 1 0.0
O12 O-2 0.563 0.282 0.11 1 0.0
O16 O-2 0.86 0.674 0.1485 1 0.0
O10 O-2 0.31 0.324 0.089 1 0.0
O18 O-2 0.073 0.53 0.1307 1 0.0
O8 O-2 -0.06 0.263 -0.0075 1 0.0
